data_4106866
loop_
_publ_author_name
'Weidong Rao'
'Dewi Susanti'
'Philip Wai Hong Chan'

_publ_section_title
;
 Gold-Catalyzed Tandem 1,3-Migration/[2 + 2] Cycloaddition of 1,7-Enyne
 Benzoates to Azabicyclo[4.2.0]oct-5-enes
;
_journal_name_full 'Journal of the American Chemical Society'
_journal_page_first 15248
_journal_page_last 15251
_journal_paper_doi 10.1021/ja2052304
_journal_volume 133
_journal_year 2011
_chemical_absolute_configuration ad
_chemical_formula_moiety 'C33 H37 N O4 S'
_chemical_formula_sum 'C33 H37 N O4 S'
_chemical_formula_weight 543.70
_chemical_name_systematic
; 
 ? 
;
_space_group_IT_number 19
_symmetry_cell_setting orthorhombic
_symmetry_space_group_name_Hall 'P 2ac 2ab'
_symmetry_space_group_name_H-M 'P 21 21 21'
_atom_sites_solution_hydrogens geom
_atom_sites_solution_primary direct
_atom_sites_solution_secondary difmap
_audit_creation_method SHELXL-97
_cell_angle_alpha 90.00
_cell_angle_beta 90.00
_cell_angle_gamma 90.00
_cell_formula_units_Z 8
_cell_length_a 12.0461(10)
_cell_length_b 14.2879(15)
_cell_length_c 33.757(3)
_cell_measurement_reflns_used 9895
_cell_measurement_temperature 103(2)
_cell_measurement_theta_max 27.56
_cell_measurement_theta_min 2.30
_cell_volume 5810.0(9)
_computing_cell_refinement 'Bruker SAINT'
_computing_data_collection 'Bruker APEX2'
_computing_data_reduction 'Bruker SAINT'
_computing_molecular_graphics 'Bruker SHELXTL'
_computing_publication_material 'Bruker SHELXTL'
_computing_structure_refinement 'SHELXL-97 (Sheldrick, 2008)'
_computing_structure_solution 'SHELXS-97 (Sheldrick, 2008)'
_diffrn_ambient_temperature 103(2)
_diffrn_measured_fraction_theta_full 0.997
_diffrn_measured_fraction_theta_max 0.997
_diffrn_measurement_device_type 'Bruker APEX-II CCD'
_diffrn_measurement_method '\f and \w scans'
_diffrn_radiation_monochromator graphite
_diffrn_radiation_source 'fine-focus sealed tube'
_diffrn_radiation_type MoK\a
_diffrn_radiation_wavelength 0.71073
_diffrn_reflns_av_R_equivalents 0.0571
_diffrn_reflns_av_sigmaI/netI 0.0867
_diffrn_reflns_limit_h_max 17
_diffrn_reflns_limit_h_min -16
_diffrn_reflns_limit_k_max 20
_diffrn_reflns_limit_k_min -20
_diffrn_reflns_limit_l_max 48
_diffrn_reflns_limit_l_min -45
_diffrn_reflns_number 62673
_diffrn_reflns_theta_full 30.54
_diffrn_reflns_theta_max 30.54
_diffrn_reflns_theta_min 1.21
_exptl_absorpt_coefficient_mu 0.149
_exptl_absorpt_correction_T_max 0.9708
_exptl_absorpt_correction_T_min 0.9427
_exptl_absorpt_correction_type multi-scan
_exptl_absorpt_process_details sadabs
_exptl_crystal_colour colourless
_exptl_crystal_density_diffrn 1.243
_exptl_crystal_description block
_exptl_crystal_F_000 2320
_exptl_crystal_size_max 0.40
_exptl_crystal_size_mid 0.40
_exptl_crystal_size_min 0.20
_refine_diff_density_max 0.381
_refine_diff_density_min -0.434
_refine_diff_density_rms 0.094
_refine_ls_abs_structure_details 'Flack H D (1983), Acta Cryst. A39, 876-881'
_refine_ls_abs_structure_Flack -0.01(5)
_refine_ls_extinction_method none
_refine_ls_goodness_of_fit_ref 1.008
_refine_ls_hydrogen_treatment constr
_refine_ls_matrix_type full
_refine_ls_number_parameters 711
_refine_ls_number_reflns 17724
_refine_ls_number_restraints 0
_refine_ls_restrained_S_all 1.008
_refine_ls_R_factor_all 0.0902
_refine_ls_R_factor_gt 0.0547
_refine_ls_shift/su_max 0.001
_refine_ls_shift/su_mean 0.000
_refine_ls_structure_factor_coef Fsqd
_refine_ls_weighting_details 'calc w=1/[\s^2^(Fo^2^)+(0.0744P)^2^+0.0000P] where P=(Fo^2^+2Fc^2^)/3'
_refine_ls_weighting_scheme calc
_refine_ls_wR_factor_gt 0.1140
_refine_ls_wR_factor_ref 0.1414
_reflns_number_gt 12797
_reflns_number_total 17724
_reflns_threshold_expression >2sigma(I)
_cod_data_source_file ja2052304_si_004.cif
_cod_data_source_block chan113
_cod_original_cell_volume 5810.1(10)
_cod_database_code 4106866

loop_
_symmetry_equiv_pos_as_xyz
'x, y, z'
'-x+1/2, -y, z+1/2'
'-x, y+1/2, -z+1/2'
'x+1/2, -y+1/2, -z'

loop_
_atom_site_label
_atom_site_type_symbol
_atom_site_fract_x
_atom_site_fract_y
_atom_site_fract_z
_atom_site_U_iso_or_equiv
_atom_site_adp_type
_atom_site_occupancy
_atom_site_symmetry_multiplicity
_atom_site_calc_flag
_atom_site_refinement_flags
C1 C 0.76380(18) 0.14842(16) 0.76650(7) 0.0168(4) Uani 1 1 d .
H1 H 0.7961 0.1802 0.7428 0.020 Uiso 1 1 calc R
C2 C 0.76127(18) 0.21897(16) 0.80049(6) 0.0167(5) Uani 1 1 d .
C3 C 0.81892(17) 0.19958(15) 0.83318(7) 0.0163(5) Uani 1 1 d .
C4 C 0.81916(17) 0.23166(16) 0.87610(6) 0.0165(4) Uani 1 1 d .
C5 C 0.8337(2) 0.12621(16) 0.88690(7) 0.0201(5) Uani 1 1 d .
H5A H 0.8907 0.1145 0.9074 0.024 Uiso 1 1 calc R
H5B H 0.7632 0.0940 0.8934 0.024 Uiso 1 1 calc R
C6 C 0.87475(19) 0.10862(15) 0.84399(7) 0.0180(5) Uani 1 1 d .
H6 H 0.9574 0.1137 0.8421 0.022 Uiso 1 1 calc R
C7 C 0.83067(19) 0.03211(16) 0.81751(7) 0.0200(5) Uani 1 1 d .
H7A H 0.8767 -0.0249 0.8203 0.024 Uiso 1 1 calc R
H7B H 0.7534 0.0165 0.8250 0.024 Uiso 1 1 calc R
C8 C 0.64656(18) 0.11356(17) 0.75555(7) 0.0201(5) Uani 1 1 d .
H8A H 0.6164 0.0775 0.7782 0.024 Uiso 1 1 calc R
H8B H 0.5979 0.1686 0.7515 0.024 Uiso 1 1 calc R
C9 C 0.64166(19) 0.05207(17) 0.71832(7) 0.0228(5) Uani 1 1 d .
H9 H 0.7013 0.0036 0.7204 0.027 Uiso 1 1 calc R
C10 C 0.5297(2) 0.00216(18) 0.71674(9) 0.0317(6) Uani 1 1 d .
H10A H 0.5198 -0.0352 0.7408 0.048 Uiso 1 1 calc R
H10B H 0.5274 -0.0390 0.6935 0.048 Uiso 1 1 calc R
H10C H 0.4701 0.0486 0.7149 0.048 Uiso 1 1 calc R
C11 C 0.6614(2) 0.1087(2) 0.68069(7) 0.0309(6) Uani 1 1 d .
H11A H 0.6023 0.1553 0.6777 0.046 Uiso 1 1 calc R
H11B H 0.6613 0.0667 0.6577 0.046 Uiso 1 1 calc R
H11C H 0.7333 0.1406 0.6825 0.046 Uiso 1 1 calc R
C12 C 0.69463(18) 0.30681(16) 0.79521(7) 0.0178(5) Uani 1 1 d .
H12A H 0.6990 0.3446 0.8197 0.021 Uiso 1 1 calc R
H12B H 0.6158 0.2901 0.7908 0.021 Uiso 1 1 calc R
C13 C 0.7359(2) 0.36525(18) 0.76031(7) 0.0256(5) Uani 1 1 d .
H13A H 0.8145 0.3805 0.7642 0.038 Uiso 1 1 calc R
H13B H 0.6927 0.4232 0.7586 0.038 Uiso 1 1 calc R
H13C H 0.7270 0.3296 0.7357 0.038 Uiso 1 1 calc R
C14 C 0.91391(18) 0.29751(16) 0.88650(7) 0.0180(5) Uani 1 1 d .
C15 C 0.9655(2) 0.29672(18) 0.92358(7) 0.0248(5) Uani 1 1 d .
H15 H 0.9424 0.2528 0.9430 0.030 Uiso 1 1 calc R
C16 C 1.0502(2) 0.35955(19) 0.93230(8) 0.0298(6) Uani 1 1 d .
H16 H 1.0847 0.3584 0.9576 0.036 Uiso 1 1 calc R
C17 C 1.0846(2) 0.42380(18) 0.90412(8) 0.0274(6) Uani 1 1 d .
H17 H 1.1429 0.4663 0.9101 0.033 Uiso 1 1 calc R
C18 C 1.0341(2) 0.42613(17) 0.86739(8) 0.0263(5) Uani 1 1 d .
H18 H 1.0571 0.4705 0.8481 0.032 Uiso 1 1 calc R
C19 C 0.9494(2) 0.36314(17) 0.85878(7) 0.0235(5) Uani 1 1 d .
H19 H 0.9151 0.3649 0.8335 0.028 Uiso 1 1 calc R
C20 C 0.67822(18) 0.26544(16) 0.92467(7) 0.0167(4) Uani 1 1 d .
C21 C 0.56705(17) 0.31073(15) 0.93042(6) 0.0156(4) Uani 1 1 d .
C22 C 0.52417(19) 0.31321(17) 0.96865(7) 0.0213(5) Uani 1 1 d .
H22 H 0.5640 0.2853 0.9899 0.026 Uiso 1 1 calc R
C23 C 0.4232(2) 0.35648(19) 0.97571(7) 0.0265(6) Uani 1 1 d .
H23 H 0.3944 0.3592 1.0019 0.032 Uiso 1 1 calc R
C24 C 0.3642(2) 0.39583(18) 0.94458(7) 0.0245(5) Uani 1 1 d .
H24 H 0.2949 0.4255 0.9495 0.029 Uiso 1 1 calc R
C25 C 0.40607(19) 0.39198(17) 0.90647(7) 0.0217(5) Uani 1 1 d .
H25 H 0.3650 0.4182 0.8852 0.026 Uiso 1 1 calc R
C26 C 0.50833(18) 0.34969(15) 0.89926(6) 0.0171(5) Uani 1 1 d .
H26 H 0.5376 0.3476 0.8731 0.021 Uiso 1 1 calc R
C27 C 1.05751(17) 0.11398(15) 0.76907(6) 0.0158(4) Uani 1 1 d .
C28 C 1.0545(2) 0.21117(16) 0.76615(7) 0.0205(5) Uani 1 1 d .
H28 H 0.9915 0.2416 0.7552 0.025 Uiso 1 1 calc R
C29 C 1.1448(2) 0.26326(17) 0.77938(7) 0.0208(5) Uani 1 1 d .
H29 H 1.1426 0.3296 0.7775 0.025 Uiso 1 1 calc R
C30 C 1.23869(19) 0.21972(17) 0.79539(7) 0.0206(5) Uani 1 1 d .
C31 C 1.3366(2) 0.2769(2) 0.80808(8) 0.0330(6) Uani 1 1 d .
H31A H 1.3665 0.3108 0.7852 0.050 Uiso 1 1 calc R
H31B H 1.3939 0.2356 0.8190 0.050 Uiso 1 1 calc R
H31C H 1.3134 0.3219 0.8284 0.050 Uiso 1 1 calc R
C32 C 1.23919(19) 0.12315(17) 0.79861(7) 0.0205(5) Uani 1 1 d .
H32 H 1.3018 0.0927 0.8099 0.025 Uiso 1 1 calc R
C33 C 1.14941(18) 0.06967(16) 0.78558(6) 0.0177(5) Uani 1 1 d .
H33 H 1.1510 0.0034 0.7880 0.021 Uiso 1 1 calc R
C34 C 0.53315(18) 0.46523(15) 0.57359(6) 0.0169(4) Uani 1 1 d .
H34 H 0.4802 0.5163 0.5810 0.020 Uiso 1 1 calc R
C35 C 0.47217(18) 0.39365(15) 0.54821(6) 0.0148(4) Uani 1 1 d .
C36 C 0.48491(17) 0.30393(15) 0.55702(6) 0.0147(4) Uani 1 1 d .
C37 C 0.47765(18) 0.21059(15) 0.53567(6) 0.0162(4) Uani 1 1 d .
C38 C 0.59038(18) 0.18665(16) 0.55619(7) 0.0175(5) Uani 1 1 d .
H38A H 0.5949 0.1219 0.5665 0.021 Uiso 1 1 calc R
H38B H 0.6566 0.2027 0.5402 0.021 Uiso 1 1 calc R
C39 C 0.55998(17) 0.26107(16) 0.58816(6) 0.0168(4) Uani 1 1 d .
H39 H 0.5149 0.2320 0.6098 0.020 Uiso 1 1 calc R
C40 C 0.63951(19) 0.33389(16) 0.60507(7) 0.0195(5) Uani 1 1 d .
H40A H 0.6691 0.3123 0.6309 0.023 Uiso 1 1 calc R
H40B H 0.7027 0.3433 0.5867 0.023 Uiso 1 1 calc R
C41 C 0.6287(2) 0.50771(17) 0.54919(7) 0.0227(5) Uani 1 1 d .
H41A H 0.6674 0.4561 0.5353 0.027 Uiso 1 1 calc R
H41B H 0.5961 0.5488 0.5287 0.027 Uiso 1 1 calc R
C42 C 0.71564(19) 0.56446(17) 0.57220(8) 0.0248(5) Uani 1 1 d .
H42 H 0.7502 0.5229 0.5926 0.030 Uiso 1 1 calc R
C43 C 0.6643(2) 0.64876(17) 0.59309(8) 0.0294(6) Uani 1 1 d .
H43A H 0.6310 0.6906 0.5734 0.044 Uiso 1 1 calc R
H43B H 0.7220 0.6825 0.6077 0.044 Uiso 1 1 calc R
H43C H 0.6068 0.6273 0.6115 0.044 Uiso 1 1 calc R
C44 C 0.8065(2) 0.5973(2) 0.54358(9) 0.0361(7) Uani 1 1 d .
H44A H 0.8387 0.5429 0.5301 0.054 Uiso 1 1 calc R
H44B H 0.8646 0.6300 0.5584 0.054 Uiso 1 1 calc R
H44C H 0.7742 0.6398 0.5239 0.054 Uiso 1 1 calc R
C45 C 0.40420(19) 0.42931(16) 0.51364(7) 0.0193(5) Uani 1 1 d .
H45A H 0.3816 0.3757 0.4969 0.023 Uiso 1 1 calc R
H45B H 0.4506 0.4715 0.4973 0.023 Uiso 1 1 calc R
C46 C 0.3014(2) 0.4816(2) 0.52725(8) 0.0401(7) Uani 1 1 d .
H46A H 0.2590 0.4422 0.5456 0.060 Uiso 1 1 calc R
H46B H 0.2552 0.4969 0.5042 0.060 Uiso 1 1 calc R
H46C H 0.3235 0.5395 0.5407 0.060 Uiso 1 1 calc R
C47 C 0.37675(18) 0.15243(15) 0.54729(6) 0.0158(4) Uani 1 1 d .
C48 C 0.27379(19) 0.17934(17) 0.53236(7) 0.0227(5) Uani 1 1 d .
H48 H 0.2683 0.2330 0.5158 0.027 Uiso 1 1 calc R
C49 C 0.1788(2) 0.12799(19) 0.54151(7) 0.0257(6) Uani 1 1 d .
H49 H 0.1091 0.1461 0.5308 0.031 Uiso 1 1 calc R
C50 C 0.1856(2) 0.05116(18) 0.56596(7) 0.0260(5) Uani 1 1 d .
H50 H 0.1208 0.0163 0.5723 0.031 Uiso 1 1 calc R
C51 C 0.2871(2) 0.02531(18) 0.58120(8) 0.0301(6) Uani 1 1 d .
H51 H 0.2919 -0.0272 0.5984 0.036 Uiso 1 1 calc R
C52 C 0.38306(19) 0.07537(17) 0.57169(7) 0.0231(5) Uani 1 1 d .
H52 H 0.4528 0.0562 0.5821 0.028 Uiso 1 1 calc R
C53 C 0.49371(18) 0.14762(16) 0.47009(7) 0.0189(5) Uani 1 1 d .
C54 C 0.46839(18) 0.16767(17) 0.42777(7) 0.0200(5) Uani 1 1 d .
C55 C 0.4696(2) 0.09244(19) 0.40158(7) 0.0272(6) Uani 1 1 d .
H55 H 0.4867 0.0313 0.4108 0.033 Uiso 1 1 calc R
C56 C 0.4455(2) 0.1076(2) 0.36183(8) 0.0366(7) Uani 1 1 d .
H56 H 0.4450 0.0563 0.3439 0.044 Uiso 1 1 calc R
C57 C 0.4223(2) 0.1965(2) 0.34818(8) 0.0361(7) Uani 1 1 d .
H57 H 0.4073 0.2062 0.3209 0.043 Uiso 1 1 calc R
C58 C 0.4209(2) 0.2714(2) 0.37405(8) 0.0319(6) Uani 1 1 d .
H58 H 0.4048 0.3326 0.3646 0.038 Uiso 1 1 calc R
C59 C 0.4431(2) 0.25677(18) 0.41400(7) 0.0254(5) Uani 1 1 d .
H59 H 0.4410 0.3079 0.4320 0.031 Uiso 1 1 calc R
C60 C 0.41454(19) 0.35673(16) 0.66059(6) 0.0183(5) Uani 1 1 d .
C61 C 0.32437(19) 0.35144(17) 0.63443(7) 0.0208(5) Uani 1 1 d .
H61 H 0.3156 0.3965 0.6140 0.025 Uiso 1 1 calc R
C62 C 0.24847(19) 0.27981(18) 0.63881(7) 0.0246(5) Uani 1 1 d .
H62 H 0.1881 0.2752 0.6208 0.030 Uiso 1 1 calc R
C63 C 0.2587(2) 0.21396(18) 0.66921(8) 0.0264(6) Uani 1 1 d .
C64 C 0.1777(2) 0.1349(2) 0.67327(9) 0.0393(7) Uani 1 1 d .
H64A H 0.2058 0.0897 0.6927 0.059 Uiso 1 1 calc R
H64B H 0.1683 0.1040 0.6476 0.059 Uiso 1 1 calc R
H64C H 0.1060 0.1594 0.6822 0.059 Uiso 1 1 calc R
C65 C 0.3465(2) 0.22355(19) 0.69570(8) 0.0281(6) Uani 1 1 d .
H65 H 0.3528 0.1810 0.7172 0.034 Uiso 1 1 calc R
C66 C 0.4251(2) 0.29408(17) 0.69136(7) 0.0239(5) Uani 1 1 d .
H66 H 0.4854 0.2990 0.7094 0.029 Uiso 1 1 calc R
N1 N 0.83445(15) 0.06641(13) 0.77607(5) 0.0178(4) Uani 1 1 d .
N2 N 0.57800(15) 0.42275(13) 0.61031(5) 0.0174(4) Uani 1 1 d .
O1 O 0.71343(12) 0.27445(11) 0.88692(4) 0.0170(3) Uani 1 1 d .
O2 O 0.72971(13) 0.22576(13) 0.95040(5) 0.0243(4) Uani 1 1 d .
O3 O 0.92368(13) 0.07889(13) 0.71098(5) 0.0280(4) Uani 1 1 d .
O4 O 0.97609(13) -0.04950(11) 0.75662(6) 0.0298(4) Uani 1 1 d .
O5 O 0.47776(13) 0.22410(10) 0.49309(4) 0.0177(3) Uani 1 1 d .
O6 O 0.52276(14) 0.07273(11) 0.48305(5) 0.0266(4) Uani 1 1 d .
O7 O 0.46312(16) 0.53133(12) 0.64954(5) 0.0307(4) Uani 1 1 d .
O8 O 0.59982(15) 0.42824(14) 0.68291(5) 0.0352(5) Uani 1 1 d .
S1 S 0.94673(4) 0.04633(4) 0.750350(18) 0.02048(13) Uani 1 1 d .
S2 S 0.51774(5) 0.44232(4) 0.652705(17) 0.02220(13) Uani 1 1 d .

loop_
_atom_site_aniso_label
_atom_site_aniso_U_11
_atom_site_aniso_U_22
_atom_site_aniso_U_33
_atom_site_aniso_U_23
_atom_site_aniso_U_13
_atom_site_aniso_U_12
C1 0.0142(10) 0.0182(11) 0.0181(11) 0.0023(9) 0.0025(8) -0.0011(9)
C2 0.0151(10) 0.0182(11) 0.0168(11) 0.0021(9) 0.0066(8) -0.0012(9)
C3 0.0144(10) 0.0139(11) 0.0207(11) 0.0031(9) 0.0049(9) 0.0005(9)
C4 0.0165(10) 0.0177(11) 0.0154(11) 0.0026(9) 0.0059(9) 0.0042(9)
C5 0.0221(11) 0.0185(12) 0.0197(12) 0.0043(9) 0.0038(9) 0.0036(10)
C6 0.0178(11) 0.0169(11) 0.0194(12) 0.0011(9) 0.0032(9) 0.0042(9)
C7 0.0203(11) 0.0167(11) 0.0228(12) 0.0025(9) 0.0029(9) 0.0006(9)
C8 0.0171(10) 0.0221(12) 0.0212(12) 0.0017(10) 0.0019(9) 0.0006(9)
C9 0.0172(11) 0.0209(12) 0.0303(13) -0.0028(10) -0.0025(9) 0.0008(10)
C10 0.0225(13) 0.0269(14) 0.0458(17) -0.0041(12) -0.0050(12) -0.0029(11)
C11 0.0300(14) 0.0407(16) 0.0219(13) -0.0049(12) -0.0017(11) -0.0035(12)
C12 0.0162(10) 0.0199(12) 0.0173(11) 0.0006(9) 0.0011(9) 0.0017(9)
C13 0.0245(12) 0.0267(13) 0.0257(14) 0.0090(10) 0.0028(10) 0.0041(11)
C14 0.0135(10) 0.0206(12) 0.0199(12) -0.0006(9) 0.0014(8) 0.0040(9)
C15 0.0200(11) 0.0294(13) 0.0248(13) 0.0093(10) -0.0025(10) -0.0023(10)
C16 0.0225(12) 0.0372(15) 0.0298(14) 0.0072(12) -0.0114(11) -0.0017(12)
C17 0.0180(11) 0.0271(14) 0.0371(15) 0.0022(11) -0.0043(11) -0.0035(10)
C18 0.0281(13) 0.0216(12) 0.0294(14) 0.0026(10) 0.0057(11) -0.0032(11)
C19 0.0264(12) 0.0275(13) 0.0165(11) 0.0021(10) -0.0006(10) -0.0007(11)
C20 0.0138(10) 0.0209(11) 0.0155(11) -0.0017(9) 0.0019(8) -0.0009(9)
C21 0.0144(10) 0.0157(11) 0.0166(11) -0.0036(8) -0.0001(8) -0.0019(9)
C22 0.0174(11) 0.0334(13) 0.0132(11) -0.0020(10) -0.0010(9) 0.0032(10)
C23 0.0203(12) 0.0422(16) 0.0171(12) -0.0044(11) 0.0034(9) 0.0050(11)
C24 0.0172(11) 0.0329(14) 0.0235(13) -0.0068(11) 0.0005(10) 0.0062(11)
C25 0.0199(11) 0.0246(13) 0.0205(12) 0.0007(10) -0.0053(9) 0.0020(10)
C26 0.0179(11) 0.0185(11) 0.0150(11) 0.0004(9) -0.0001(9) -0.0025(9)
C27 0.0136(10) 0.0189(11) 0.0148(11) -0.0028(9) 0.0038(8) -0.0017(9)
C28 0.0202(11) 0.0198(12) 0.0215(12) 0.0001(9) 0.0015(9) 0.0037(10)
C29 0.0247(12) 0.0160(11) 0.0218(12) -0.0001(9) 0.0011(10) -0.0008(10)
C30 0.0227(12) 0.0227(12) 0.0164(11) 0.0007(9) -0.0027(9) -0.0048(10)
C31 0.0297(14) 0.0328(15) 0.0366(16) 0.0040(12) -0.0116(12) -0.0122(12)
C32 0.0193(11) 0.0232(12) 0.0190(12) 0.0030(9) -0.0021(9) 0.0015(10)
C33 0.0201(11) 0.0142(11) 0.0188(11) 0.0013(9) 0.0034(9) 0.0014(9)
C34 0.0169(10) 0.0178(11) 0.0159(11) -0.0010(9) 0.0016(8) 0.0003(9)
C35 0.0148(10) 0.0181(11) 0.0114(10) -0.0009(8) 0.0018(8) -0.0009(9)
C36 0.0126(9) 0.0185(11) 0.0132(10) -0.0002(8) 0.0006(8) 0.0013(9)
C37 0.0183(10) 0.0170(11) 0.0135(10) 0.0009(8) -0.0005(8) 0.0016(9)
C38 0.0139(10) 0.0164(11) 0.0223(12) 0.0031(9) 0.0010(9) 0.0015(9)
C39 0.0134(10) 0.0211(11) 0.0158(11) 0.0009(9) 0.0000(8) 0.0002(9)
C40 0.0166(11) 0.0222(12) 0.0197(12) 0.0004(9) -0.0034(9) -0.0009(9)
C41 0.0287(13) 0.0191(12) 0.0204(12) -0.0018(10) 0.0068(10) -0.0032(10)
C42 0.0216(12) 0.0200(12) 0.0329(14) 0.0012(11) 0.0046(10) -0.0022(10)
C43 0.0286(13) 0.0208(13) 0.0389(15) -0.0052(11) 0.0006(11) -0.0046(11)
C44 0.0256(14) 0.0269(14) 0.0557(19) 0.0042(13) 0.0103(13) -0.0055(11)
C45 0.0245(11) 0.0181(12) 0.0152(11) 0.0013(9) -0.0035(9) 0.0020(10)
C46 0.0385(16) 0.058(2) 0.0241(14) -0.0031(13) -0.0089(12) 0.0248(15)
C47 0.0165(10) 0.0156(11) 0.0152(11) -0.0031(9) 0.0024(8) 0.0001(9)
C48 0.0189(11) 0.0281(13) 0.0210(12) 0.0025(10) -0.0022(9) 0.0002(10)
C49 0.0168(11) 0.0369(15) 0.0234(13) -0.0036(11) -0.0003(10) -0.0006(11)
C50 0.0202(12) 0.0242(13) 0.0335(14) -0.0059(11) 0.0093(10) -0.0038(10)
C51 0.0243(13) 0.0230(13) 0.0431(16) 0.0095(12) 0.0098(12) 0.0018(11)
C52 0.0175(11) 0.0206(12) 0.0312(14) 0.0074(10) 0.0025(10) 0.0023(9)
C53 0.0173(11) 0.0178(11) 0.0215(12) -0.0028(9) 0.0027(9) -0.0023(9)
C54 0.0133(10) 0.0271(12) 0.0195(11) -0.0053(10) 0.0033(9) -0.0017(10)
C55 0.0187(12) 0.0349(14) 0.0279(14) -0.0110(11) 0.0030(10) 0.0010(11)
C56 0.0252(13) 0.060(2) 0.0251(14) -0.0226(14) 0.0012(11) 0.0000(14)
C57 0.0229(13) 0.070(2) 0.0152(13) -0.0022(13) -0.0012(10) -0.0025(14)
C58 0.0263(13) 0.0468(17) 0.0226(13) 0.0057(12) -0.0028(11) -0.0026(12)
C59 0.0246(12) 0.0315(14) 0.0202(12) -0.0005(10) -0.0023(10) -0.0039(11)
C60 0.0181(11) 0.0219(12) 0.0150(11) -0.0035(9) 0.0041(9) 0.0001(9)
C61 0.0197(11) 0.0267(13) 0.0162(11) 0.0001(10) 0.0028(9) 0.0023(10)
C62 0.0176(11) 0.0373(15) 0.0189(12) -0.0034(11) 0.0037(9) -0.0007(11)
C63 0.0247(12) 0.0274(13) 0.0272(13) -0.0023(11) 0.0128(10) 0.0003(11)
C64 0.0377(16) 0.0423(17) 0.0379(17) 0.0011(13) 0.0153(13) -0.0133(14)
C65 0.0290(13) 0.0314(14) 0.0240(13) 0.0084(11) 0.0104(11) 0.0069(12)
C66 0.0245(12) 0.0305(14) 0.0168(12) 0.0030(10) 0.0013(9) 0.0039(11)
N1 0.0129(9) 0.0205(10) 0.0201(10) -0.0023(8) 0.0057(7) 0.0010(8)
N2 0.0178(9) 0.0197(10) 0.0148(9) -0.0010(8) -0.0011(7) -0.0009(8)
O1 0.0136(7) 0.0209(8) 0.0166(8) 0.0024(6) 0.0040(6) 0.0030(6)
O2 0.0201(8) 0.0349(9) 0.0180(8) 0.0049(7) 0.0004(7) 0.0054(8)
O3 0.0181(8) 0.0452(11) 0.0207(9) -0.0103(8) 0.0030(7) -0.0034(8)
O4 0.0197(8) 0.0204(9) 0.0492(12) -0.0142(8) 0.0069(8) -0.0034(7)
O5 0.0227(8) 0.0162(8) 0.0143(8) -0.0002(6) 0.0017(6) 0.0007(7)
O6 0.0328(9) 0.0204(9) 0.0266(9) -0.0020(7) 0.0023(8) 0.0068(8)
O7 0.0447(11) 0.0224(9) 0.0251(9) -0.0052(7) 0.0101(8) -0.0012(8)
O8 0.0358(10) 0.0513(12) 0.0186(9) -0.0008(8) -0.0104(8) -0.0144(9)
S1 0.0137(2) 0.0234(3) 0.0244(3) -0.0094(2) 0.0040(2) -0.0018(2)
S2 0.0259(3) 0.0263(3) 0.0144(3) -0.0038(2) 0.0001(2) -0.0059(3)

loop_
_atom_type_symbol
_atom_type_description
_atom_type_scat_dispersion_real
_atom_type_scat_dispersion_imag
_atom_type_scat_source
C C 0.0033 0.0016 'International Tables Vol C Tables 4.2.6.8 and 6.1.1.4'
H H 0.0000 0.0000 'International Tables Vol C Tables 4.2.6.8 and 6.1.1.4'
N N 0.0061 0.0033 'International Tables Vol C Tables 4.2.6.8 and 6.1.1.4'
O O 0.0106 0.0060 'International Tables Vol C Tables 4.2.6.8 and 6.1.1.4'
S S 0.1246 0.1234 'International Tables Vol C Tables 4.2.6.8 and 6.1.1.4'

loop_
_geom_angle_atom_site_label_1
_geom_angle_atom_site_label_2
_geom_angle_atom_site_label_3
_geom_angle
N1 C1 C2 111.66(18)
N1 C1 C8 108.81(18)
C2 C1 C8 112.02(17)
N1 C1 H1 108.1
C2 C1 H1 108.1
C8 C1 H1 108.1
C3 C2 C12 123.4(2)
C3 C2 C1 118.3(2)
C12 C2 C1 118.27(19)
C2 C3 C6 127.7(2)
C2 C3 C4 136.7(2)
C6 C3 C4 91.63(17)
O1 C4 C3 111.31(17)
O1 C4 C14 109.75(17)
C3 C4 C14 114.11(18)
O1 C4 C5 116.35(18)
C3 C4 C5 86.09(16)
C14 C4 C5 117.37(19)
C6 C5 C4 88.51(16)
C6 C5 H5A 113.9
C4 C5 H5A 113.9
C6 C5 H5B 113.9
C4 C5 H5B 113.9
H5A C5 H5B 111.1
C3 C6 C7 108.91(19)
C3 C6 C5 86.79(16)
C7 C6 C5 123.9(2)
C3 C6 H6 111.4
C7 C6 H6 111.4
C5 C6 H6 111.4
N1 C7 C6 107.98(18)
N1 C7 H7A 110.1
C6 C7 H7A 110.1
N1 C7 H7B 110.1
C6 C7 H7B 110.1
H7A C7 H7B 108.4
C9 C8 C1 114.61(18)
C9 C8 H8A 108.6
C1 C8 H8A 108.6
C9 C8 H8B 108.6
C1 C8 H8B 108.6
H8A C8 H8B 107.6
C11 C9 C10 110.9(2)
C11 C9 C8 111.8(2)
C10 C9 C8 109.3(2)
C11 C9 H9 108.2
C10 C9 H9 108.2
C8 C9 H9 108.2
C9 C10 H10A 109.5
C9 C10 H10B 109.5
H10A C10 H10B 109.5
C9 C10 H10C 109.5
H10A C10 H10C 109.5
H10B C10 H10C 109.5
C9 C11 H11A 109.5
C9 C11 H11B 109.5
H11A C11 H11B 109.5
C9 C11 H11C 109.5
H11A C11 H11C 109.5
H11B C11 H11C 109.5
C2 C12 C13 112.01(18)
C2 C12 H12A 109.2
C13 C12 H12A 109.2
C2 C12 H12B 109.2
C13 C12 H12B 109.2
H12A C12 H12B 107.9
C12 C13 H13A 109.5
C12 C13 H13B 109.5
H13A C13 H13B 109.5
C12 C13 H13C 109.5
H13A C13 H13C 109.5
H13B C13 H13C 109.5
C19 C14 C15 118.1(2)
C19 C14 C4 119.5(2)
C15 C14 C4 122.4(2)
C16 C15 C14 120.7(2)
C16 C15 H15 119.7
C14 C15 H15 119.7
C17 C16 C15 120.1(2)
C17 C16 H16 119.9
C15 C16 H16 119.9
C18 C17 C16 120.0(2)
C18 C17 H17 120.0
C16 C17 H17 120.0
C17 C18 C19 119.7(2)
C17 C18 H18 120.2
C19 C18 H18 120.2
C18 C19 C14 121.4(2)
C18 C19 H19 119.3
C14 C19 H19 119.3
O2 C20 O1 124.2(2)
O2 C20 C21 124.6(2)
O1 C20 C21 111.21(19)
C26 C21 C22 120.3(2)
C26 C21 C20 122.1(2)
C22 C21 C20 117.6(2)
C23 C22 C21 119.8(2)
C23 C22 H22 120.1
C21 C22 H22 120.1
C22 C23 C24 120.0(2)
C22 C23 H23 120.0
C24 C23 H23 120.0
C25 C24 C23 120.1(2)
C25 C24 H24 120.0
C23 C24 H24 120.0
C24 C25 C26 120.1(2)
C24 C25 H25 119.9
C26 C25 H25 119.9
C21 C26 C25 119.6(2)
C21 C26 H26 120.2
C25 C26 H26 120.2
C33 C27 C28 120.2(2)
C33 C27 S1 119.71(17)
C28 C27 S1 120.10(18)
C29 C28 C27 119.4(2)
C29 C28 H28 120.3
C27 C28 H28 120.3
C28 C29 C30 121.2(2)
C28 C29 H29 119.4
C30 C29 H29 119.4
C32 C30 C29 118.5(2)
C32 C30 C31 121.2(2)
C29 C30 C31 120.3(2)
C30 C31 H31A 109.5
C30 C31 H31B 109.5
H31A C31 H31B 109.5
C30 C31 H31C 109.5
H31A C31 H31C 109.5
H31B C31 H31C 109.5
C30 C32 C33 121.2(2)
C30 C32 H32 119.4
C33 C32 H32 119.4
C27 C33 C32 119.6(2)
C27 C33 H33 120.2
C32 C33 H33 120.2
N2 C34 C35 111.79(18)
N2 C34 C41 109.65(18)
C35 C34 C41 108.93(18)
N2 C34 H34 108.8
C35 C34 H34 108.8
C41 C34 H34 108.8
C36 C35 C45 124.1(2)
C36 C35 C34 117.88(19)
C45 C35 C34 117.93(19)
C35 C36 C39 128.0(2)
C35 C36 C37 137.4(2)
C39 C36 C37 90.50(16)
O5 C37 C36 110.70(17)
O5 C37 C47 109.17(17)
C36 C37 C47 113.75(18)
O5 C37 C38 117.89(18)
C36 C37 C38 86.09(16)
C47 C37 C38 117.37(18)
C39 C38 C37 87.32(16)
C39 C38 H38A 114.1
C37 C38 H38A 114.1
C39 C38 H38B 114.1
C37 C38 H38B 114.1
H38A C38 H38B 111.3
C36 C39 C40 111.02(18)
C36 C39 C38 86.32(16)
C40 C39 C38 125.23(18)
C36 C39 H39 110.5
C40 C39 H39 110.5
C38 C39 H39 110.5
N2 C40 C39 108.38(17)
N2 C40 H40A 110.0
C39 C40 H40A 110.0
N2 C40 H40B 110.0
C39 C40 H40B 110.0
H40A C40 H40B 108.4
C42 C41 C34 116.58(19)
C42 C41 H41A 108.1
C34 C41 H41A 108.1
C42 C41 H41B 108.1
C34 C41 H41B 108.1
H41A C41 H41B 107.3
C43 C42 C44 109.8(2)
C43 C42 C41 111.9(2)
C44 C42 C41 109.2(2)
C43 C42 H42 108.6
C44 C42 H42 108.6
C41 C42 H42 108.6
C42 C43 H43A 109.5
C42 C43 H43B 109.5
H43A C43 H43B 109.5
C42 C43 H43C 109.5
H43A C43 H43C 109.5
H43B C43 H43C 109.5
C42 C44 H44A 109.5
C42 C44 H44B 109.5
H44A C44 H44B 109.5
C42 C44 H44C 109.5
H44A C44 H44C 109.5
H44B C44 H44C 109.5
C35 C45 C46 111.95(19)
C35 C45 H45A 109.2
C46 C45 H45A 109.2
C35 C45 H45B 109.2
C46 C45 H45B 109.2
H45A C45 H45B 107.9
C45 C46 H46A 109.5
C45 C46 H46B 109.5
H46A C46 H46B 109.5
C45 C46 H46C 109.5
H46A C46 H46C 109.5
H46B C46 H46C 109.5
C52 C47 C48 119.1(2)
C52 C47 C37 123.1(2)
C48 C47 C37 117.81(19)
C47 C48 C49 120.4(2)
C47 C48 H48 119.8
C49 C48 H48 119.8
C50 C49 C48 120.3(2)
C50 C49 H49 119.9
C48 C49 H49 119.9
C49 C50 C51 119.4(2)
C49 C50 H50 120.3
C51 C50 H50 120.3
C50 C51 C52 120.8(2)
C50 C51 H51 119.6
C52 C51 H51 119.6
C47 C52 C51 120.1(2)
C47 C52 H52 120.0
C51 C52 H52 120.0
O6 C53 O5 123.3(2)
O6 C53 C54 125.3(2)
O5 C53 C54 111.46(19)
C59 C54 C55 119.8(2)
C59 C54 C53 122.8(2)
C55 C54 C53 117.3(2)
C56 C55 C54 119.4(3)
C56 C55 H55 120.3
C54 C55 H55 120.3
C57 C56 C55 120.6(3)
C57 C56 H56 119.7
C55 C56 H56 119.7
C56 C57 C58 120.3(2)
C56 C57 H57 119.8
C58 C57 H57 119.8
C57 C58 C59 119.6(3)
C57 C58 H58 120.2
C59 C58 H58 120.2
C54 C59 C58 120.3(2)
C54 C59 H59 119.8
C58 C59 H59 119.8
C66 C60 C61 120.8(2)
C66 C60 S2 119.96(18)
C61 C60 S2 119.22(18)
C62 C61 C60 119.0(2)
C62 C61 H61 120.5
C60 C61 H61 120.5
C61 C62 C63 121.3(2)
C61 C62 H62 119.3
C63 C62 H62 119.3
C65 C63 C62 118.2(2)
C65 C63 C64 120.7(2)
C62 C63 C64 121.1(2)
C63 C64 H64A 109.5
C63 C64 H64B 109.5
H64A C64 H64B 109.5
C63 C64 H64C 109.5
H64A C64 H64C 109.5
H64B C64 H64C 109.5
C66 C65 C63 121.4(2)
C66 C65 H65 119.3
C63 C65 H65 119.3
C60 C66 C65 119.2(2)
C60 C66 H66 120.4
C65 C66 H66 120.4
C7 N1 C1 116.65(17)
C7 N1 S1 117.97(15)
C1 N1 S1 119.89(15)
C40 N2 C34 115.69(17)
C40 N2 S2 118.38(15)
C34 N2 S2 120.14(15)
C20 O1 C4 118.09(17)
C53 O5 C37 117.45(17)
O4 S1 O3 119.70(11)
O4 S1 N1 107.12(10)
O3 S1 N1 105.97(10)
O4 S1 C27 106.53(11)
O3 S1 C27 107.48(11)
N1 S1 C27 109.86(10)
O8 S2 O7 119.53(12)
O8 S2 N2 107.06(11)
O7 S2 N2 106.92(10)
O8 S2 C60 106.33(11)
O7 S2 C60 107.60(11)
N2 S2 C60 109.13(10)

loop_
_geom_bond_atom_site_label_1
_geom_bond_atom_site_label_2
_geom_bond_distance
C1 N1 1.484(3)
C1 C2 1.528(3)
C1 C8 1.542(3)
C1 H1 1.0000
C2 C3 1.333(3)
C2 C12 1.500(3)
C3 C6 1.508(3)
C3 C4 1.519(3)
C4 O1 1.459(3)
C4 C14 1.520(3)
C4 C5 1.560(3)
C5 C6 1.551(3)
C5 H5A 0.9900
C5 H5B 0.9900
C6 C7 1.509(3)
C6 H6 1.0000
C7 N1 1.483(3)
C7 H7A 0.9900
C7 H7B 0.9900
C8 C9 1.534(3)
C8 H8A 0.9900
C8 H8B 0.9900
C9 C11 1.525(4)
C9 C10 1.526(3)
C9 H9 1.0000
C10 H10A 0.9800
C10 H10B 0.9800
C10 H10C 0.9800
C11 H11A 0.9800
C11 H11B 0.9800
C11 H11C 0.9800
C12 C13 1.527(3)
C12 H12A 0.9900
C12 H12B 0.9900
C13 H13A 0.9800
C13 H13B 0.9800
C13 H13C 0.9800
C14 C19 1.392(3)
C14 C15 1.397(3)
C15 C16 1.391(4)
C15 H15 0.9500
C16 C17 1.385(4)
C16 H16 0.9500
C17 C18 1.382(4)
C17 H17 0.9500
C18 C19 1.391(3)
C18 H18 0.9500
C19 H19 0.9500
C20 O2 1.208(3)
C20 O1 1.349(3)
C20 C21 1.500(3)
C21 C26 1.385(3)
C21 C22 1.391(3)
C22 C23 1.385(3)
C22 H22 0.9500
C23 C24 1.388(3)
C23 H23 0.9500
C24 C25 1.383(3)
C24 H24 0.9500
C25 C26 1.393(3)
C25 H25 0.9500
C26 H26 0.9500
C27 C33 1.392(3)
C27 C28 1.393(3)
C27 S1 1.765(2)
C28 C29 1.391(3)
C28 H28 0.9500
C29 C30 1.400(3)
C29 H29 0.9500
C30 C32 1.384(3)
C30 C31 1.497(3)
C31 H31A 0.9800
C31 H31B 0.9800
C31 H31C 0.9800
C32 C33 1.395(3)
C32 H32 0.9500
C33 H33 0.9500
C34 N2 1.482(3)
C34 C35 1.523(3)
C34 C41 1.540(3)
C34 H34 1.0000
C35 C36 1.325(3)
C35 C45 1.514(3)
C36 C39 1.516(3)
C36 C37 1.518(3)
C37 O5 1.450(3)
C37 C47 1.524(3)
C37 C38 1.562(3)
C38 C39 1.559(3)
C38 H38A 0.9900
C38 H38B 0.9900
C39 C40 1.525(3)
C39 H39 1.0000
C40 N2 1.481(3)
C40 H40A 0.9900
C40 H40B 0.9900
C41 C42 1.535(3)
C41 H41A 0.9900
C41 H41B 0.9900
C42 C43 1.527(3)
C42 C44 1.533(3)
C42 H42 1.0000
C43 H43A 0.9800
C43 H43B 0.9800
C43 H43C 0.9800
C44 H44A 0.9800
C44 H44B 0.9800
C44 H44C 0.9800
C45 C46 1.518(4)
C45 H45A 0.9900
C45 H45B 0.9900
C46 H46A 0.9800
C46 H46B 0.9800
C46 H46C 0.9800
C47 C52 1.377(3)
C47 C48 1.393(3)
C48 C49 1.394(3)
C48 H48 0.9500
C49 C50 1.376(4)
C49 H49 0.9500
C50 C51 1.377(4)
C50 H50 0.9500
C51 C52 1.397(3)
C51 H51 0.9500
C52 H52 0.9500
C53 O6 1.208(3)
C53 O5 1.354(3)
C53 C54 1.489(3)
C54 C59 1.389(3)
C54 C55 1.392(3)
C55 C56 1.390(4)
C55 H55 0.9500
C56 C57 1.380(4)
C56 H56 0.9500
C57 C58 1.382(4)
C57 H57 0.9500
C58 C59 1.391(3)
C58 H58 0.9500
C59 H59 0.9500
C60 C66 1.377(3)
C60 C61 1.402(3)
C60 S2 1.764(2)
C61 C62 1.380(3)
C61 H61 0.9500
C62 C63 1.398(4)
C62 H62 0.9500
C63 C65 1.392(4)
C63 C64 1.499(4)
C64 H64A 0.9800
C64 H64B 0.9800
C64 H64C 0.9800
C65 C66 1.391(4)
C65 H65 0.9500
C66 H66 0.9500
N1 S1 1.6326(18)
N2 S2 1.6290(19)
O3 S1 1.4351(18)
O4 S1 1.4299(18)
O7 S2 1.4358(19)
O8 S2 1.4345(18)
